data_2002533
loop_
_publ_author_name
'Mueller-Buschbaum, Hk'
'Kluever, E'

_publ_section_title
;
Die erste Verbindung mit Mn2+ der Stoffklasse Ba M Ln2 O5: Ba Mn Dy2 O5
;
_journal_name_full
;
Zeitschrift fuer Anorganische und Allgemeine Chemie
;
_journal_page_first 14
_journal_page_last 16
_journal_paper_doi 10.1002/zaac.19926120103
_journal_volume 612
_journal_year 1992
_chemical_formula_structural 'Ba Mn Dy2 O5'
_chemical_formula_sum 'Ba Dy2 Mn O5'
_chemical_name_systematic 'Barium manganese didysprosium oxide'
_space_group_IT_number 62
_symmetry_cell_setting orthorhombic
_symmetry_Int_Tables_number 62
_symmetry_space_group_name_Hall '-P 2ac 2n'
_symmetry_space_group_name_H-M 'P n m a'
_cell_angle_alpha 90
_cell_angle_beta 90
_cell_angle_gamma 90
_cell_formula_units_Z 4
_cell_length_a 12.4284(51)
_cell_length_b 5.7659(31)
_cell_length_c 7.1431(40)
_cell_volume 511.9
_refine_ls_R_factor_all 0.047
_cod_database_code 2002533

loop_
_symmetry_equiv_pos_as_xyz
x,y,z
1/2+x,1/2-y,1/2-z
-x,1/2+y,-z
1/2-x,-y,1/2+z
-x,-y,-z
1/2-x,1/2+y,1/2+z
x,1/2-y,z
1/2+x,y,1/2-z

loop_
_atom_site_label
_atom_site_type_symbol
_atom_site_symmetry_multiplicity
_atom_site_Wyckoff_symbol
_atom_site_fract_x
_atom_site_fract_y
_atom_site_fract_z
_atom_site_occupancy
_atom_site_attached_hydrogens
_atom_site_calc_flag
Ba1 Ba2+ 4 c 0.9002(1) 0.25 0.9213(2) 1. 0 d
Mn1 Mn2+ 4 c 0.6522(3) 0.25 0.6933(5) 1. 0 d
Dy1 Dy3+ 4 c 0.2933(1) 0.25 0.1236(2) 1. 0 d
Dy2 Dy3+ 4 c 0.0742(1) 0.25 0.3986(2) 1. 0 d
O1 O2- 8 d 0.433(1) 0.998(2) 0.166(1) 1. 0 d
O2 O2- 8 d 0.225(1) 0.503(2) 0.362(1) 1. 0 d
O3 O2- 4 c 0.100(1) 0.25 0.080(2) 1. 0 d

loop_
_atom_type_symbol
_atom_type_oxidation_number
Ba2+ 2.000
Mn2+ 2.000
Dy3+ 3.000
O2- -2.000
